data_4120801
loop_
_publ_author_name
'Takahiro Shiba'
'Takuya Kurahashi'
'Seijiro Matsubara'

_publ_section_title
;
 Nickel-Catalyzed Decarbonylative Alkylidenation of Phthalimides with
 Trimethylsilyl-Substituted Alkynes
;
_journal_name_full 'Journal of the American Chemical Society'
_journal_page_first 13636
_journal_page_last 13639
_journal_paper_doi 10.1021/ja4068172
_journal_volume 135
_journal_year 2013
_chemical_formula_sum 'C23 H21 F3 N2 O Si'
_chemical_formula_weight 426.51
_chemical_name_systematic
; 
 ? 
;
_space_group_IT_number 29
_symmetry_cell_setting orthorhombic
_symmetry_space_group_name_Hall 'P 2c -2ac'
_symmetry_space_group_name_H-M 'P c a 21'
_atom_sites_solution_hydrogens geom
_atom_sites_solution_primary direct
_atom_sites_solution_secondary difmap
_audit_creation_method SHELXL-97
_cell_angle_alpha 90.00
_cell_angle_beta 90.00
_cell_angle_gamma 90.00
_cell_formula_units_Z 4
_cell_length_a 21.833(14)
_cell_length_b 11.770(7)
_cell_length_c 8.450(5)
_cell_measurement_reflns_used 1470
_cell_measurement_temperature 298(2)
_cell_measurement_theta_max 20.24
_cell_measurement_theta_min 3.05
_cell_volume 2171(2)
_computing_cell_refinement 'Bruker SMART'
_computing_data_collection 'Bruker SMART'
_computing_data_reduction 'Bruker SAINT'
_computing_molecular_graphics 'Bruker SHELXTL'
_computing_publication_material 'Bruker SHELXTL'
_computing_structure_refinement 'SHELXL-97 (Sheldrick, 1997)'
_computing_structure_solution 'SHELXS-97 (Sheldrick, 1990)'
_diffrn_ambient_temperature 298(2)
_diffrn_measured_fraction_theta_full 0.999
_diffrn_measured_fraction_theta_max 0.999
_diffrn_measurement_device_type 'CCD area detector'
_diffrn_measurement_method 'phi and omega scans'
_diffrn_radiation_monochromator graphite
_diffrn_radiation_source 'fine-focus sealed tube'
_diffrn_radiation_type MoK\a
_diffrn_radiation_wavelength 0.71073
_diffrn_reflns_av_R_equivalents 0.0596
_diffrn_reflns_av_sigmaI/netI 0.0738
_diffrn_reflns_limit_h_max 24
_diffrn_reflns_limit_h_min -27
_diffrn_reflns_limit_k_max 15
_diffrn_reflns_limit_k_min -9
_diffrn_reflns_limit_l_max 10
_diffrn_reflns_limit_l_min -10
_diffrn_reflns_number 12723
_diffrn_reflns_theta_full 27.05
_diffrn_reflns_theta_max 27.05
_diffrn_reflns_theta_min 1.73
_exptl_absorpt_coefficient_mu 0.150
_exptl_absorpt_correction_T_max 0.9925
_exptl_absorpt_correction_T_min 0.8895
_exptl_absorpt_correction_type none
_exptl_crystal_colour colorless
_exptl_crystal_density_diffrn 1.305
_exptl_crystal_description needle
_exptl_crystal_F_000 888
_exptl_crystal_size_max 0.80
_exptl_crystal_size_mid 0.50
_exptl_crystal_size_min 0.05
_refine_diff_density_max 0.377
_refine_diff_density_min -0.286
_refine_diff_density_rms 0.046
_refine_ls_abs_structure_details 'Flack H D (1983), Acta Cryst. A39, 876-881'
_refine_ls_abs_structure_Flack 0.2(3)
_refine_ls_extinction_method none
_refine_ls_goodness_of_fit_ref 1.020
_refine_ls_hydrogen_treatment constr
_refine_ls_matrix_type full
_refine_ls_number_parameters 274
_refine_ls_number_reflns 4479
_refine_ls_number_restraints 1
_refine_ls_restrained_S_all 1.020
_refine_ls_R_factor_all 0.1301
_refine_ls_R_factor_gt 0.0713
_refine_ls_shift/su_max 0.000
_refine_ls_shift/su_mean 0.000
_refine_ls_structure_factor_coef Fsqd
_refine_ls_weighting_details 'calc w=1/[\s^2^(Fo^2^)+(0.0620P)^2^+1.4208P] where P=(Fo^2^+2Fc^2^)/3'
_refine_ls_weighting_scheme calc
_refine_ls_wR_factor_gt 0.1529
_refine_ls_wR_factor_ref 0.1784
_reflns_number_gt 2649
_reflns_number_total 4479
_reflns_threshold_expression >2sigma(I)
_cod_data_source_file ja4068172_3am.cif
_cod_data_source_block 22si
_cod_database_code 4120801

loop_
_symmetry_equiv_pos_as_xyz
'x, y, z'
'-x, -y, z+1/2'
'x+1/2, -y, z'
'-x+1/2, y, z+1/2'

loop_
_atom_site_label
_atom_site_type_symbol
_atom_site_fract_x
_atom_site_fract_y
_atom_site_fract_z
_atom_site_U_iso_or_equiv
_atom_site_adp_type
_atom_site_occupancy
_atom_site_symmetry_multiplicity
_atom_site_calc_flag
_atom_site_refinement_flags
N1 N 0.1674(2) 0.7251(3) 0.7031(5) 0.0540(10) Uani 1 1 d .
N2 N 0.1676(2) 0.6090(3) 0.6989(5) 0.0560(10) Uani 1 1 d .
O1 O 0.22545(18) 0.7445(3) 0.4811(5) 0.0796(12) Uani 1 1 d .
C1 C 0.1020(2) 0.6382(4) 0.9892(5) 0.0482(11) Uani 1 1 d .
C2 C 0.1370(2) 0.7969(4) 0.8161(6) 0.0503(12) Uani 1 1 d .
C3 C 0.1985(2) 0.7856(4) 0.5855(7) 0.0587(12) Uani 1 1 d .
C4 C 0.1512(2) 0.9119(4) 0.7614(5) 0.0464(11) Uani 1 1 d .
C5 C 0.1061(2) 0.7613(4) 0.9421(5) 0.0482(12) Uani 1 1 d .
C6 C 0.1881(2) 0.9063(4) 0.6273(5) 0.0497(12) Uani 1 1 d .
C7 C 0.0923(2) 0.4162(4) 1.1014(7) 0.0603(13) Uani 1 1 d .
C8 C 0.1328(3) 0.5452(5) 0.6001(7) 0.0759(15) Uani 1 1 d .
H8 H 0.1026 0.5716 0.5317 0.091 Uiso 1 1 calc R
C9 C 0.2085(2) 0.5399(4) 0.7762(6) 0.0629(14) Uani 1 1 d .
H9 H 0.2384 0.5628 0.8479 0.075 Uiso 1 1 calc R
C10 C 0.1372(2) 1.0201(4) 0.8200(6) 0.0556(13) Uani 1 1 d .
H10 H 0.1135 1.0286 0.9108 0.067 Uiso 1 1 calc R
C11 C 0.1400(2) 0.5976(4) 1.1068(7) 0.0651(13) Uani 1 1 d .
H11 H 0.1701 0.6452 1.1477 0.078 Uiso 1 1 calc R
C12 C 0.1956(2) 1.1035(4) 0.6093(7) 0.0672(15) Uani 1 1 d .
H12 H 0.2108 1.1683 0.5601 0.081 Uiso 1 1 calc R
C13 C 0.0590(2) 0.5638(4) 0.9309(6) 0.0617(14) Uani 1 1 d .
H13 H 0.0327 0.5879 0.8513 0.074 Uiso 1 1 calc R
C14 C 0.1975(3) 0.4342(5) 0.7297(9) 0.088(2) Uani 1 1 d .
H14 H 0.2182 0.3699 0.7649 0.105 Uiso 1 1 calc R
C15 C 0.1349(3) 0.4879(4) 1.1660(6) 0.0625(14) Uani 1 1 d .
H15 H 0.1599 0.4635 1.2483 0.075 Uiso 1 1 calc R
C16 C 0.1593(3) 1.1146(4) 0.7391(8) 0.0723(16) Uani 1 1 d .
H16 H 0.1491 1.1869 0.7747 0.087 Uiso 1 1 calc R
C17 C 0.0878(5) 0.2987(5) 1.1607(8) 0.094(2) Uani 1 1 d .
C18 C 0.0539(3) 0.4539(5) 0.9878(6) 0.0711(16) Uani 1 1 d .
H18 H 0.0239 0.4058 0.9475 0.085 Uiso 1 1 calc R
C19 C 0.0222(3) 0.7603(5) 1.2275(9) 0.102(2) Uani 1 1 d .
H19A H -0.0012 0.8055 1.3002 0.154 Uiso 1 1 calc R
H19B H 0.0506 0.7140 1.2852 0.154 Uiso 1 1 calc R
H19C H -0.0050 0.7124 1.1679 0.154 Uiso 1 1 calc R
C20 C 0.1214(3) 0.9346(5) 1.2094(7) 0.0806(17) Uani 1 1 d .
H20A H 0.1391 0.9939 1.1463 0.121 Uiso 1 1 calc R
H20B H 0.1530 0.8838 1.2443 0.121 Uiso 1 1 calc R
H20C H 0.1013 0.9673 1.2997 0.121 Uiso 1 1 calc R
C21 C 0.0052(3) 0.9450(5) 0.9959(8) 0.0783(17) Uani 1 1 d .
H21A H -0.0006 1.0126 1.0576 0.117 Uiso 1 1 calc R
H21B H -0.0326 0.9035 0.9907 0.117 Uiso 1 1 calc R
H21C H 0.0180 0.9653 0.8909 0.117 Uiso 1 1 calc R
C22 C 0.2101(3) 0.9993(5) 0.5497(6) 0.0710(16) Uani 1 1 d .
H22 H 0.2342 0.9919 0.4594 0.085 Uiso 1 1 calc R
C23 C 0.1503(3) 0.4350(5) 0.6203(8) 0.090(2) Uani 1 1 d .
H23 H 0.1336 0.3720 0.5698 0.108 Uiso 1 1 calc R
Si1 Si 0.06485(7) 0.85515(10) 1.08977(17) 0.0536(4) Uani 1 1 d .
F1 F 0.0886(4) 0.2837(3) 1.3024(5) 0.186(3) Uani 1 1 d .
F2 F 0.0430(5) 0.2429(5) 1.1195(9) 0.273(6) Uani 1 1 d .
F3 F 0.1279(5) 0.2369(5) 1.1079(12) 0.312(7) Uani 1 1 d .

loop_
_atom_site_aniso_label
_atom_site_aniso_U_11
_atom_site_aniso_U_22
_atom_site_aniso_U_33
_atom_site_aniso_U_23
_atom_site_aniso_U_13
_atom_site_aniso_U_12
N1 0.072(3) 0.041(2) 0.048(2) -0.0091(19) 0.010(2) 0.006(2)
N2 0.073(3) 0.041(2) 0.054(2) -0.006(2) 0.004(2) -0.004(2)
O1 0.100(3) 0.059(2) 0.080(3) -0.007(2) 0.039(3) 0.007(2)
C1 0.056(3) 0.044(3) 0.045(3) 0.005(2) 0.002(2) 0.000(2)
C2 0.057(3) 0.038(3) 0.055(3) 0.000(2) -0.006(3) 0.001(2)
C3 0.069(3) 0.053(3) 0.054(3) -0.004(3) 0.013(3) 0.007(2)
C4 0.047(3) 0.040(3) 0.052(3) 0.000(2) -0.008(2) -0.002(2)
C5 0.048(3) 0.050(3) 0.046(3) 0.000(2) 0.000(2) -0.003(2)
C6 0.056(3) 0.046(3) 0.047(3) -0.001(2) -0.002(2) 0.001(2)
C7 0.087(3) 0.040(3) 0.054(3) 0.002(3) 0.018(3) -0.002(2)
C8 0.103(4) 0.068(4) 0.056(3) -0.009(3) -0.011(4) -0.018(3)
C9 0.070(3) 0.048(3) 0.071(4) 0.001(2) -0.001(3) -0.001(3)
C10 0.073(3) 0.036(3) 0.057(3) 0.002(2) 0.012(3) 0.003(2)
C11 0.072(3) 0.048(3) 0.075(4) 0.011(3) -0.009(3) -0.008(2)
C12 0.078(4) 0.052(3) 0.072(4) 0.008(3) 0.021(4) -0.007(2)
C13 0.062(3) 0.059(3) 0.065(3) 0.004(3) -0.014(3) -0.011(3)
C14 0.116(5) 0.040(3) 0.107(5) -0.010(3) 0.032(5) -0.003(3)
C15 0.084(4) 0.045(3) 0.058(3) 0.013(2) 0.002(3) 0.007(3)
C16 0.090(4) 0.034(3) 0.093(4) -0.002(3) 0.005(4) 0.002(3)
C17 0.174(8) 0.031(3) 0.078(5) -0.012(3) 0.007(5) 0.003(4)
C18 0.095(5) 0.060(4) 0.058(3) -0.001(3) -0.003(3) -0.028(3)
C19 0.124(6) 0.073(4) 0.110(5) 0.016(4) 0.051(5) 0.005(4)
C20 0.103(5) 0.082(4) 0.057(3) -0.003(3) -0.003(3) 0.010(3)
C21 0.075(4) 0.072(4) 0.088(4) 0.003(3) 0.006(3) 0.015(3)
C22 0.088(4) 0.062(4) 0.063(3) 0.007(3) 0.015(3) -0.005(3)
C23 0.136(6) 0.059(4) 0.074(4) -0.024(3) -0.002(5) -0.028(4)
Si1 0.0701(8) 0.0410(7) 0.0498(7) 0.0000(7) 0.0096(8) 0.0073(6)
F1 0.414(9) 0.063(3) 0.081(3) 0.028(2) -0.026(4) -0.052(4)
F2 0.487(13) 0.112(4) 0.219(7) 0.081(5) -0.180(9) -0.179(7)
F3 0.465(13) 0.068(3) 0.402(12) 0.089(5) 0.308(12) 0.091(6)

loop_
_atom_type_symbol
_atom_type_description
_atom_type_scat_dispersion_real
_atom_type_scat_dispersion_imag
_atom_type_scat_source
C C 0.0033 0.0016 'International Tables Vol C Tables 4.2.6.8 and 6.1.1.4'
H H 0.0000 0.0000 'International Tables Vol C Tables 4.2.6.8 and 6.1.1.4'
N N 0.0061 0.0033 'International Tables Vol C Tables 4.2.6.8 and 6.1.1.4'
O O 0.0106 0.0060 'International Tables Vol C Tables 4.2.6.8 and 6.1.1.4'
F F 0.0171 0.0103 'International Tables Vol C Tables 4.2.6.8 and 6.1.1.4'
Si Si 0.0817 0.0704 'International Tables Vol C Tables 4.2.6.8 and 6.1.1.4'

loop_
_geom_angle_atom_site_label_1
_geom_angle_atom_site_label_2
_geom_angle_atom_site_label_3
_geom_angle
N2 N1 C3 119.3(4)
N2 N1 C2 127.3(4)
C3 N1 C2 113.4(4)
C8 N2 N1 124.6(5)
C8 N2 C9 109.2(4)
N1 N2 C9 125.6(4)
C13 C1 C11 116.6(4)
C13 C1 C5 123.9(4)
C11 C1 C5 119.2(4)
C5 C2 N1 125.6(4)
C5 C2 C4 130.7(4)
N1 C2 C4 103.7(4)
O1 C3 N1 124.8(4)
O1 C3 C6 131.0(5)
N1 C3 C6 104.2(4)
C6 C4 C10 117.3(4)
C6 C4 C2 109.6(4)
C10 C4 C2 133.1(4)
C2 C5 C1 123.0(4)
C2 C5 Si1 125.8(4)
C1 C5 Si1 111.1(3)
C22 C6 C4 123.9(5)
C22 C6 C3 126.9(5)
C4 C6 C3 109.2(4)
C18 C7 C15 120.3(5)
C18 C7 C17 120.6(6)
C15 C7 C17 119.1(6)
N2 C8 C23 107.0(6)
N2 C8 H8 126.5
C23 C8 H8 126.5
C14 C9 N2 107.3(6)
C14 C9 H9 126.4
N2 C9 H9 126.4
C16 C10 C4 118.5(5)
C16 C10 H10 120.8
C4 C10 H10 120.8
C1 C11 C15 122.2(5)
C1 C11 H11 118.9
C15 C11 H11 118.9
C16 C12 C22 121.4(5)
C16 C12 H12 119.3
C22 C12 H12 119.3
C1 C13 C18 121.7(5)
C1 C13 H13 119.1
C18 C13 H13 119.1
C9 C14 C23 109.1(6)
C9 C14 H14 125.5
C23 C14 H14 125.5
C7 C15 C11 118.9(5)
C7 C15 H15 120.5
C11 C15 H15 120.5
C12 C16 C10 121.4(5)
C12 C16 H16 119.3
C10 C16 H16 119.3
F1 C17 F3 105.4(9)
F1 C17 F2 102.3(8)
F3 C17 F2 98.6(8)
F1 C17 C7 118.2(5)
F3 C17 C7 112.7(7)
F2 C17 C7 117.2(7)
C7 C18 C13 120.2(5)
C7 C18 H18 119.9
C13 C18 H18 119.9
Si1 C19 H19A 109.5
Si1 C19 H19B 109.5
H19A C19 H19B 109.5
Si1 C19 H19C 109.5
H19A C19 H19C 109.5
H19B C19 H19C 109.5
Si1 C20 H20A 109.5
Si1 C20 H20B 109.5
H20A C20 H20B 109.5
Si1 C20 H20C 109.5
H20A C20 H20C 109.5
H20B C20 H20C 109.5
Si1 C21 H21A 109.5
Si1 C21 H21B 109.5
H21A C21 H21B 109.5
Si1 C21 H21C 109.5
H21A C21 H21C 109.5
H21B C21 H21C 109.5
C6 C22 C12 117.5(5)
C6 C22 H22 121.3
C12 C22 H22 121.3
C8 C23 C14 107.4(5)
C8 C23 H23 126.3
C14 C23 H23 126.3
C20 Si1 C21 114.5(3)
C20 Si1 C19 107.2(3)
C21 Si1 C19 104.9(3)
C20 Si1 C5 109.8(2)
C21 Si1 C5 112.6(3)
C19 Si1 C5 107.4(2)

loop_
_geom_bond_atom_site_label_1
_geom_bond_atom_site_label_2
_geom_bond_distance
N1 N2 1.367(5)
N1 C3 1.398(6)
N1 C2 1.437(6)
N2 C8 1.357(7)
N2 C9 1.374(6)
O1 C3 1.166(6)
C1 C13 1.375(6)
C1 C11 1.380(7)
C1 C5 1.505(6)
C2 C5 1.329(6)
C2 C4 1.464(6)
C3 C6 1.481(6)
C4 C6 1.391(6)
C4 C10 1.399(6)
C5 Si1 1.894(5)
C6 C22 1.363(7)
C7 C18 1.349(8)
C7 C15 1.369(7)
C7 C17 1.475(7)
C8 C23 1.362(8)
C8 H8 0.9300
C9 C14 1.326(7)
C9 H9 0.9300
C10 C16 1.392(7)
C10 H10 0.9300
C11 C15 1.390(6)
C11 H11 0.9300
C12 C16 1.359(8)
C12 C22 1.364(7)
C12 H12 0.9300
C13 C18 1.384(7)
C13 H13 0.9300
C14 C23 1.385(9)
C14 H14 0.9300
C15 H15 0.9300
C16 H16 0.9300
C17 F1 1.211(7)
C17 F3 1.223(9)
C17 F2 1.228(10)
C18 H18 0.9300
C19 Si1 1.863(6)
C19 H19A 0.9600
C19 H19B 0.9600
C19 H19C 0.9600
C20 Si1 1.849(6)
C20 H20A 0.9600
C20 H20B 0.9600
C20 H20C 0.9600
C21 Si1 1.855(6)
C21 H21A 0.9600
C21 H21B 0.9600
C21 H21C 0.9600
C22 H22 0.9300
C23 H23 0.9300
